data_7210117
loop_
_publ_author_name
'Liu, Guang-Zhen'
'Li, Shi-Hui'
'Li, Xiao-Ling'
'Xin, Ling-Yun'
'Wang, Li-Ya'

_publ_section_title
;
 Three series of MOFs featuring various metal(ii)-carboxylate chains
 cross-linked by dipyridyl-typed coligands: synthesis, structure, and
 solvent-dependent luminescence
;
_journal_issue 22
_journal_name_full CrystEngComm
_journal_page_first 4571
_journal_paper_doi 10.1039/c3ce40109j
_journal_volume 15
_journal_year 2013
_chemical_formula_sum 'C57 H51 Co2 F6 N6 O10'
_chemical_formula_weight 1211.90
_chemical_name_systematic
;
?
;
_space_group_IT_number 82
_symmetry_cell_setting tetragonal
_symmetry_space_group_name_Hall 'I -4'
_symmetry_space_group_name_H-M 'I -4'
_atom_sites_solution_hydrogens geom
_atom_sites_solution_primary direct
_atom_sites_solution_secondary difmap
_audit_creation_method SHELXL-97
_cell_angle_alpha 90.00
_cell_angle_beta 90.00
_cell_angle_gamma 90.00
_cell_formula_units_Z 8
_cell_length_a 27.5676(9)
_cell_length_b 27.5676(9)
_cell_length_c 14.3113(10)
_cell_measurement_reflns_used 5990
_cell_measurement_temperature 296(2)
_cell_measurement_theta_max 20.03
_cell_measurement_theta_min 2.34
_cell_volume 10876.2(9)
_computing_cell_refinement 'Bruker SMART'
_computing_data_collection 'Bruker SMART'
_computing_data_reduction 'Bruker SAINT'
_computing_molecular_graphics 'Bruker SHELXTL'
_computing_publication_material 'Bruker SHELXTL'
_computing_structure_refinement 'SHELXL-97 (Sheldrick, 1997)'
_computing_structure_solution 'SHELXS-97 (Sheldrick, 1990)'
_diffrn_ambient_temperature 296(2)
_diffrn_measured_fraction_theta_full 0.999
_diffrn_measured_fraction_theta_max 0.999
_diffrn_measurement_device_type 'CCD area detector'
_diffrn_measurement_method 'phi and omega scans'
_diffrn_radiation_monochromator graphite
_diffrn_radiation_source 'fine-focus sealed tube'
_diffrn_radiation_type MoK\a
_diffrn_radiation_wavelength 0.71073
_diffrn_reflns_av_R_equivalents 0.0831
_diffrn_reflns_av_sigmaI/netI 0.0897
_diffrn_reflns_limit_h_max 33
_diffrn_reflns_limit_h_min -33
_diffrn_reflns_limit_k_max 33
_diffrn_reflns_limit_k_min -33
_diffrn_reflns_limit_l_max 17
_diffrn_reflns_limit_l_min -17
_diffrn_reflns_number 41971
_diffrn_reflns_theta_full 25.50
_diffrn_reflns_theta_max 25.50
_diffrn_reflns_theta_min 2.34
_diffrn_standards_number 0
_exptl_absorpt_coefficient_mu 0.696
_exptl_absorpt_correction_T_max 0.8792
_exptl_absorpt_correction_T_min 0.7268
_exptl_absorpt_correction_type multi-scan
_exptl_absorpt_process_details sadabs
_exptl_crystal_colour brown
_exptl_crystal_density_diffrn 1.480
_exptl_crystal_density_method 'not measured'
_exptl_crystal_description Needle
_exptl_crystal_F_000 4984
_exptl_crystal_size_max 0.49
_exptl_crystal_size_mid 0.19
_exptl_crystal_size_min 0.13
_refine_diff_density_max 0.435
_refine_diff_density_min -0.272
_refine_diff_density_rms 0.048
_refine_ls_abs_structure_details 'Flack H D (1983), Acta Cryst. A39, 876-881'
_refine_ls_abs_structure_Flack 0.441(13)
_refine_ls_extinction_method none
_refine_ls_goodness_of_fit_ref 1.009
_refine_ls_hydrogen_treatment constr
_refine_ls_matrix_type full
_refine_ls_number_parameters 762
_refine_ls_number_reflns 10129
_refine_ls_number_restraints 123
_refine_ls_restrained_S_all 1.056
_refine_ls_R_factor_all 0.0783
_refine_ls_R_factor_gt 0.0465
_refine_ls_shift/su_max 0.001
_refine_ls_shift/su_mean 0.000
_refine_ls_structure_factor_coef Fsqd
_refine_ls_weighting_details 'calc w=1/[\s^2^(Fo^2^)+(0.0216P)^2^+0.7164P] where P=(Fo^2^+2Fc^2^)/3'
_refine_ls_weighting_scheme calc
_refine_ls_wR_factor_gt 0.0806
_refine_ls_wR_factor_ref 0.0877
_reflns_number_gt 6644
_reflns_number_total 10129
_reflns_threshold_expression >2sigma(I)
_cod_data_source_file c3ce40109j.txt
_cod_data_source_block 2
_cod_depositor_comments
;
The following automatic conversions were performed:

'_symmetry_cell_setting' value 'Tetragonal' changed to 'tetragonal'
according to /home/saulius/struct/CIF-dictionaries/cif_core.dic
dictionary named 'cif_core.dic' version 2.4.2 from 2011-04-26.

Automatic conversion script
Id: cif_fix_values 1891 2012-01-12 08:04:46Z andrius 
;
_cod_original_sg_symbol_H-M I-4
_cod_database_code 7210117

loop_
_symmetry_equiv_pos_as_xyz
'x, y, z'
'-x, -y, z'
'y, -x, -z'
'-y, x, -z'
'x+1/2, y+1/2, z+1/2'
'-x+1/2, -y+1/2, z+1/2'
'y+1/2, -x+1/2, -z+1/2'
'-y+1/2, x+1/2, -z+1/2'

loop_
_atom_site_label
_atom_site_type_symbol
_atom_site_fract_x
_atom_site_fract_y
_atom_site_fract_z
_atom_site_U_iso_or_equiv
_atom_site_adp_type
_atom_site_occupancy
_atom_site_symmetry_multiplicity
_atom_site_calc_flag
_atom_site_refinement_flags
_atom_site_disorder_assembly
_atom_site_disorder_group
F1 F 0.1074(2) 1.05226(19) 0.5526(4) 0.111(2) Uani 0.765(6) 1 d PDU A 1
F2 F 0.1071(3) 1.00309(19) 0.4333(4) 0.133(3) Uani 0.765(6) 1 d PDU A 1
F3 F 0.17427(19) 1.0336(2) 0.4822(6) 0.130(3) Uani 0.765(6) 1 d PDU A 1
F1' F 0.0880(4) 1.0345(7) 0.5212(16) 0.111(2) Uani 0.235(6) 1 d PD A 2
F2' F 0.1452(8) 1.0124(8) 0.4241(8) 0.133(3) Uani 0.235(6) 1 d PD A 2
F3' F 0.1635(6) 1.0474(6) 0.5553(12) 0.130(3) Uani 0.235(6) 1 d PD A 2
Co1 Co 0.10532(2) 0.79980(2) 0.92454(4) 0.03744(16) Uani 1 1 d . . .
Co2 Co 0.32250(2) 0.87331(2) 0.65272(5) 0.04213(18) Uani 1 1 d . . .
O1 O 0.12063(11) 0.84922(11) 0.8211(2) 0.0449(9) Uani 1 1 d . . .
O2 O 0.17131(12) 0.81221(12) 0.7224(2) 0.0549(10) Uani 1 1 d . . .
O3 O 0.25640(11) 0.89386(11) 0.7231(2) 0.0454(9) Uani 1 1 d . . .
O4 O 0.25403(11) 0.86520(11) 0.5791(2) 0.0463(8) Uani 1 1 d . . .
O5 O 0.34312(13) 0.83831(12) 0.4226(3) 0.0569(9) Uani 1 1 d . B .
O6 O 0.37513(11) 0.85410(11) 0.5640(3) 0.0540(9) Uani 1 1 d . B .
O7 O 0.41469(11) 0.74747(11) 0.5284(2) 0.0477(9) Uani 1 1 d . . .
O8 O 0.47311(13) 0.77516(13) 0.6200(3) 0.0737(12) Uani 1 1 d . . .
O9 O 0.12696(10) 0.74355(10) 0.8272(2) 0.0451(8) Uani 1 1 d . . .
H1W H 0.1459 0.7237 0.8544 0.068 Uiso 1 1 d R . .
H2W H 0.1439 0.7568 0.7848 0.068 Uiso 1 1 d R . .
O10 O 0.55053(17) 0.71021(19) 0.6331(4) 0.141(2) Uani 1 1 d . . .
H3W H 0.5656 0.7241 0.6775 0.211 Uiso 1 1 d R . .
H4W H 0.5268 0.7298 0.6299 0.211 Uiso 1 1 d R . .
N1 N 0.03201(14) 0.79785(13) 0.8624(3) 0.0421(10) Uani 1 1 d . . .
N3 N 0.17923(13) 0.80107(14) 0.9776(3) 0.0395(10) Uani 1 1 d . . .
N4 N 0.55124(13) 0.81789(14) 0.9099(3) 0.0431(10) Uani 1 1 d . . .
N5 N 0.08565(14) 0.86019(14) 1.0156(3) 0.0424(10) Uani 1 1 d . . .
N6 N 0.37394(15) 0.89950(14) 0.7528(3) 0.0476(11) Uani 1 1 d . . .
C1 C 0.14412(17) 0.89119(16) 0.6879(3) 0.0371(12) Uani 1 1 d . . .
C2 C 0.18357(17) 0.90698(16) 0.6364(3) 0.0406(12) Uani 1 1 d . . .
C3 C 0.17928(18) 0.94730(17) 0.5789(4) 0.0515(14) Uani 1 1 d . . .
H3 H 0.2058 0.9577 0.5440 0.062 Uiso 1 1 calc R . .
C4 C 0.1366(2) 0.97150(17) 0.5736(4) 0.0541(14) Uani 1 1 d . A .
C5 C 0.0965(2) 0.9563(2) 0.6239(4) 0.0569(15) Uani 1 1 d . . .
H5 H 0.0673 0.9731 0.6199 0.068 Uiso 1 1 calc R . .
C6 C 0.10068(18) 0.91634(18) 0.6793(4) 0.0502(14) Uani 1 1 d . . .
H6 H 0.0737 0.9056 0.7123 0.060 Uiso 1 1 calc R . .
C7 C 0.14631(17) 0.84709(18) 0.7480(4) 0.0380(12) Uani 1 1 d . . .
C8 C 0.23407(16) 0.88561(16) 0.6468(4) 0.0394(12) Uani 1 1 d . . .
C9 C 0.1324(2) 1.0162(2) 0.5120(5) 0.094(2) Uani 1 1 d DU . .
C10 C 0.42814(18) 0.84366(18) 0.4374(4) 0.0482(13) Uani 1 1 d . B .
C11 C 0.46269(17) 0.81207(17) 0.4726(3) 0.0436(13) Uani 1 1 d . . .
C12 C 0.50967(19) 0.81409(19) 0.4371(4) 0.0599(15) Uani 1 1 d . B .
H12 H 0.5335 0.7938 0.4612 0.072 Uiso 1 1 calc R . .
C13 C 0.5212(2) 0.8465(2) 0.3652(4) 0.0653(16) Uani 1 1 d D . .
C18' C 0.5057(4) 0.9232(4) 0.2862(9) 0.076(2) Uani 0.291(2) 1 d PD B 2
F4' F 0.4746(4) 0.9602(4) 0.2793(9) 0.135(2) Uani 0.291(2) 1 d PD B 2
F5' F 0.5470(3) 0.9450(5) 0.3111(8) 0.119(2) Uani 0.291(2) 1 d PD B 2
F6' F 0.5139(4) 0.9108(5) 0.1983(8) 0.124(2) Uani 0.291(2) 1 d PD B 2
C14 C 0.4878(2) 0.8787(2) 0.3312(5) 0.087(2) Uani 1 1 d D B .
C18 C 0.5698(3) 0.8476(3) 0.3270(5) 0.076(2) Uani 0.709(2) 1 d PD B 1
F4 F 0.5908(2) 0.8898(2) 0.3419(4) 0.135(2) Uani 0.709(2) 1 d PD B 1
F5 F 0.59974(18) 0.8141(2) 0.3614(4) 0.119(2) Uani 0.709(2) 1 d PD B 1
F6 F 0.57199(19) 0.8416(2) 0.2362(4) 0.124(2) Uani 0.709(2) 1 d PD B 1
C15 C 0.4413(2) 0.8765(2) 0.3683(4) 0.0755(19) Uani 1 1 d . . .
H15 H 0.4180 0.8979 0.3459 0.091 Uiso 1 1 calc R B .
C16 C 0.3774(2) 0.84489(17) 0.4759(4) 0.0456(14) Uani 1 1 d . . .
C17 C 0.44985(18) 0.77605(18) 0.5462(4) 0.0439(13) Uani 1 1 d . . .
C19 C 0.0265(2) 0.7865(2) 0.7722(4) 0.0628(16) Uani 1 1 d . . .
H19 H 0.0542 0.7805 0.7369 0.075 Uiso 1 1 calc R . .
C20 C -0.0177(2) 0.7834(2) 0.7290(4) 0.0730(19) Uani 1 1 d . . .
H20 H -0.0193 0.7756 0.6658 0.088 Uiso 1 1 calc R . .
C21 C -0.0602(2) 0.7916(2) 0.7787(5) 0.0623(16) Uani 1 1 d . . .
C22 C -0.05491(19) 0.80407(18) 0.8704(4) 0.0548(15) Uani 1 1 d . . .
H22 H -0.0820 0.8111 0.9067 0.066 Uiso 1 1 calc R . .
C23 C -0.00941(18) 0.80618(16) 0.9085(4) 0.0482(13) Uani 1 1 d . . .
H23 H -0.0071 0.8140 0.9715 0.058 Uiso 1 1 calc R . .
C24 C -0.11036(19) 0.7873(2) 0.7332(5) 0.0778(19) Uani 1 1 d . . .
H24A H -0.1112 0.7584 0.6946 0.093 Uiso 1 1 calc R . .
H24B H -0.1347 0.7837 0.7816 0.093 Uiso 1 1 calc R . .
C25 C -0.12243(18) 0.8300(2) 0.6750(4) 0.0695(18) Uani 1 1 d . . .
H25A H -0.0961 0.8358 0.6315 0.083 Uiso 1 1 calc R . .
H25B H -0.1252 0.8583 0.7150 0.083 Uiso 1 1 calc R . .
C26 C -0.16947(17) 0.8241(2) 0.6200(4) 0.0657(17) Uani 1 1 d . . .
H26A H -0.1722 0.8508 0.5763 0.079 Uiso 1 1 calc R . .
H26B H -0.1675 0.7944 0.5838 0.079 Uiso 1 1 calc R . .
C27 C -0.27523(18) 0.86108(18) 0.7730(3) 0.0458(13) Uani 1 1 d . . .
H27 H -0.2855 0.8890 0.8036 0.055 Uiso 1 1 calc R . .
C28 C -0.23224(17) 0.8624(2) 0.7265(4) 0.0525(14) Uani 1 1 d . . .
H28 H -0.2142 0.8909 0.7266 0.063 Uiso 1 1 calc R . .
C29 C -0.21484(17) 0.8225(2) 0.6791(3) 0.0479(14) Uani 1 1 d . . .
C30 C -0.24339(18) 0.78120(19) 0.6855(3) 0.0490(13) Uani 1 1 d . . .
H30 H -0.2333 0.7526 0.6569 0.059 Uiso 1 1 calc R . .
C31 C -0.28639(18) 0.78210(18) 0.7337(3) 0.0471(13) Uani 1 1 d . . .
H31 H -0.3047 0.7538 0.7365 0.056 Uiso 1 1 calc R . .
N2 N -0.30339(14) 0.82194(15) 0.7771(3) 0.0428(10) Uani 1 1 d . . .
C33 C 0.20992(17) 0.83730(17) 0.9635(3) 0.0448(13) Uani 1 1 d . . .
H33 H 0.1989 0.8645 0.9315 0.054 Uiso 1 1 calc R . .
C34 C 0.25757(17) 0.83654(18) 0.9940(4) 0.0503(14) Uani 1 1 d . . .
H34 H 0.2775 0.8631 0.9828 0.060 Uiso 1 1 calc R . .
C35 C 0.27568(17) 0.79675(19) 1.0407(3) 0.0442(13) Uani 1 1 d . . .
C36 C 0.24431(17) 0.75865(19) 1.0531(3) 0.0483(14) Uani 1 1 d . . .
H36 H 0.2546 0.7306 1.0832 0.058 Uiso 1 1 calc R . .
C37 C 0.19765(17) 0.76227(18) 1.0208(3) 0.0471(13) Uani 1 1 d . . .
H37 H 0.1773 0.7357 1.0296 0.057 Uiso 1 1 calc R . .
C38 C 0.32674(17) 0.7931(2) 1.0778(4) 0.0688(17) Uani 1 1 d . . .
H38A H 0.3315 0.7603 1.1006 0.083 Uiso 1 1 calc R . .
H38B H 0.3293 0.8147 1.1312 0.083 Uiso 1 1 calc R . .
C39 C 0.36853(15) 0.80483(18) 1.0115(4) 0.0498(14) Uani 1 1 d D . .
H39A H 0.3653 0.7857 0.9550 0.060 Uiso 1 1 calc R . .
H39B H 0.3673 0.8388 0.9943 0.060 Uiso 1 1 calc R . .
C40 C 0.41641(17) 0.7939(2) 1.0574(4) 0.080(2) Uani 1 1 d D . .
H40A H 0.4167 0.7598 1.0737 0.096 Uiso 1 1 calc R . .
H40B H 0.4178 0.8121 1.1154 0.096 Uiso 1 1 calc R . .
C41 C 0.51132(19) 0.80588(18) 0.8639(4) 0.0557(15) Uani 1 1 d . . .
H41 H 0.5131 0.8017 0.7995 0.067 Uiso 1 1 calc R . .
C42 C 0.46681(18) 0.7993(2) 0.9079(4) 0.0611(16) Uani 1 1 d . . .
H42 H 0.4398 0.7911 0.8723 0.073 Uiso 1 1 calc R . .
C43 C 0.46206(16) 0.80459(19) 1.0032(4) 0.0487(14) Uani 1 1 d D . .
C44 C 0.50308(19) 0.81638(19) 1.0485(4) 0.0635(17) Uani 1 1 d . . .
H44 H 0.5022 0.8203 1.1130 0.076 Uiso 1 1 calc R . .
C45 C 0.54616(19) 0.8228(2) 1.0021(4) 0.0644(17) Uani 1 1 d . . .
H45 H 0.5734 0.8310 1.0371 0.077 Uiso 1 1 calc R . .
C46 C 0.09278(16) 0.90600(18) 0.9913(4) 0.0453(14) Uani 1 1 d . . .
H46 H 0.1076 0.9122 0.9342 0.054 Uiso 1 1 calc R . .
C47 C 0.07933(18) 0.94509(19) 1.0462(4) 0.0583(16) Uani 1 1 d . . .
H47 H 0.0850 0.9766 1.0258 0.070 Uiso 1 1 calc R . .
C48 C 0.05751(18) 0.9369(2) 1.1313(4) 0.0576(16) Uani 1 1 d D . .
C49 C 0.05016(18) 0.8896(2) 1.1567(4) 0.0568(15) Uani 1 1 d . . .
H49 H 0.0351 0.8827 1.2132 0.068 Uiso 1 1 calc R . .
C50 C 0.06473(19) 0.8525(2) 1.0999(4) 0.0568(15) Uani 1 1 d . . .
H50 H 0.0601 0.8207 1.1200 0.068 Uiso 1 1 calc R . .
C51 C 0.0413(3) 0.9789(2) 1.1915(5) 0.104(2) Uani 1 1 d DU . .
H51A H 0.0693 0.9886 1.2267 0.124 Uiso 1 1 d R . .
H51B H 0.0184 0.9657 1.2353 0.124 Uiso 1 1 d R . .
C52 C 0.0195(4) 1.0206(3) 1.1543(8) 0.072(3) Uani 0.50 1 d PDU . .
H52A H 0.0116 1.0423 1.2044 0.108 Uiso 0.50 1 d PR . .
H52B H 0.0427 1.0357 1.1136 0.108 Uiso 0.50 1 d PR . .
C53 C 0.3606(2) 0.9251(2) 0.8276(4) 0.0615(16) Uani 1 1 d . . .
H53 H 0.3276 0.9291 0.8386 0.074 Uiso 1 1 calc R . .
C54 C 0.3927(3) 0.9459(2) 0.8896(4) 0.0753(19) Uani 1 1 d . . .
H54 H 0.3814 0.9649 0.9388 0.090 Uiso 1 1 calc R . .
C55 C 0.4412(2) 0.9383(2) 0.8775(4) 0.0682(18) Uani 1 1 d D . .
C56 C 0.4555(2) 0.91230(19) 0.8013(4) 0.0634(17) Uani 1 1 d . . .
H56 H 0.4883 0.9072 0.7898 0.076 Uiso 1 1 calc R . .
C57 C 0.42138(19) 0.89386(18) 0.7418(4) 0.0538(15) Uani 1 1 d . . .
H57 H 0.4321 0.8762 0.6904 0.065 Uiso 1 1 calc R . .
C58 C 0.4762(3) 0.9596(3) 0.9482(5) 0.125(3) Uani 1 1 d DU . .
H58A H 0.4884 0.9334 0.9857 0.150 Uiso 1 1 d R . .
H58B H 0.4583 0.9811 0.9881 0.150 Uiso 1 1 d R . .
C59 C 0.5160(4) 0.9854(5) 0.9037(9) 0.109(5) Uani 0.50 1 d PDU . .
H59A H 0.5365 0.9978 0.9525 0.164 Uiso 0.50 1 d PR . .
H59B H 0.5343 0.9638 0.8648 0.164 Uiso 0.50 1 d PR . .

loop_
_atom_site_aniso_label
_atom_site_aniso_U_11
_atom_site_aniso_U_22
_atom_site_aniso_U_33
_atom_site_aniso_U_23
_atom_site_aniso_U_13
_atom_site_aniso_U_12
F1 0.162(5) 0.054(4) 0.118(5) 0.020(3) 0.014(4) 0.040(3)
F2 0.200(6) 0.107(4) 0.093(3) 0.044(3) -0.033(4) 0.011(4)
F3 0.123(4) 0.115(4) 0.152(6) 0.092(4) 0.033(4) 0.005(3)
F1' 0.162(5) 0.054(4) 0.118(5) 0.020(3) 0.014(4) 0.040(3)
F2' 0.200(6) 0.107(4) 0.093(3) 0.044(3) -0.033(4) 0.011(4)
F3' 0.123(4) 0.115(4) 0.152(6) 0.092(4) 0.033(4) 0.005(3)
Co1 0.0354(4) 0.0365(4) 0.0403(4) 0.0029(3) 0.0032(3) -0.0002(3)
Co2 0.0420(4) 0.0379(4) 0.0465(4) 0.0008(3) 0.0018(4) 0.0019(3)
O1 0.047(2) 0.048(2) 0.040(2) 0.0040(17) 0.0105(18) 0.0006(16)
O2 0.056(2) 0.048(2) 0.060(2) 0.0090(19) 0.0182(19) 0.0065(19)
O3 0.046(2) 0.045(2) 0.045(2) 0.0043(17) 0.0018(18) 0.0020(17)
O4 0.048(2) 0.042(2) 0.049(2) -0.0105(18) 0.0115(19) 0.0029(16)
O5 0.059(2) 0.051(2) 0.060(2) -0.001(2) -0.003(2) 0.0117(18)
O6 0.056(2) 0.051(2) 0.056(2) -0.004(2) 0.010(2) 0.0130(17)
O7 0.047(2) 0.045(2) 0.052(2) -0.0126(17) -0.0042(18) -0.0042(17)
O8 0.069(3) 0.076(3) 0.076(3) 0.002(2) -0.033(2) -0.006(2)
O9 0.048(2) 0.042(2) 0.045(2) 0.0090(17) 0.0090(17) 0.0048(15)
O10 0.111(4) 0.177(5) 0.134(5) -0.080(4) -0.058(4) 0.069(4)
N1 0.045(3) 0.044(3) 0.037(3) 0.005(2) 0.005(2) 0.0046(19)
N3 0.037(2) 0.035(2) 0.047(3) 0.006(2) 0.003(2) -0.001(2)
N4 0.029(2) 0.052(3) 0.048(3) -0.003(2) 0.004(2) -0.0005(19)
N5 0.044(3) 0.038(3) 0.046(3) 0.001(2) -0.002(2) 0.002(2)
N6 0.043(3) 0.048(3) 0.051(3) -0.001(2) 0.002(2) 0.002(2)
C1 0.032(3) 0.040(3) 0.040(3) -0.004(2) 0.004(2) 0.001(2)
C2 0.042(3) 0.032(3) 0.048(3) 0.001(2) 0.000(3) 0.004(2)
C3 0.057(4) 0.047(3) 0.050(3) 0.008(3) 0.013(3) 0.002(3)
C4 0.065(4) 0.043(3) 0.054(3) 0.016(3) -0.001(3) 0.015(3)
C5 0.052(4) 0.059(4) 0.060(4) 0.004(3) -0.013(3) 0.013(3)
C6 0.041(3) 0.058(4) 0.051(4) 0.009(3) -0.007(3) -0.005(3)
C7 0.032(3) 0.039(3) 0.043(3) 0.002(3) 0.000(2) -0.001(2)
C8 0.035(3) 0.030(3) 0.053(3) 0.009(3) 0.007(3) -0.002(2)
C9 0.089(5) 0.085(5) 0.109(5) 0.015(4) -0.018(4) 0.024(4)
C10 0.046(3) 0.047(3) 0.052(3) -0.004(3) 0.007(3) 0.006(3)
C11 0.039(3) 0.040(3) 0.052(3) -0.010(3) -0.002(3) -0.002(3)
C12 0.051(4) 0.050(4) 0.078(4) -0.017(3) -0.003(3) 0.000(3)
C13 0.044(4) 0.083(5) 0.069(4) -0.006(4) 0.006(3) -0.003(3)
C18' 0.055(6) 0.097(7) 0.077(7) 0.025(6) 0.003(5) -0.012(5)
F4' 0.122(4) 0.140(5) 0.142(5) -0.014(4) 0.038(4) -0.072(4)
F5' 0.063(3) 0.161(5) 0.133(5) 0.033(4) 0.018(3) -0.009(3)
F6' 0.091(4) 0.203(6) 0.077(4) -0.009(4) 0.018(3) -0.049(4)
C14 0.074(5) 0.093(5) 0.095(5) 0.019(4) 0.015(4) 0.001(4)
C18 0.055(6) 0.097(7) 0.077(7) 0.025(6) 0.003(5) -0.012(5)
F4 0.122(4) 0.140(5) 0.142(5) -0.014(4) 0.038(4) -0.072(4)
F5 0.063(3) 0.161(5) 0.133(5) 0.033(4) 0.018(3) -0.009(3)
F6 0.091(4) 0.203(6) 0.077(4) -0.009(4) 0.018(3) -0.049(4)
C15 0.065(4) 0.087(5) 0.074(5) 0.029(4) 0.021(4) 0.020(4)
C16 0.061(4) 0.030(3) 0.046(3) 0.006(3) 0.006(3) 0.010(3)
C17 0.036(3) 0.039(3) 0.057(4) -0.015(3) -0.007(3) 0.009(2)
C19 0.048(4) 0.088(5) 0.052(4) -0.008(3) 0.001(3) 0.006(3)
C20 0.058(4) 0.114(6) 0.047(4) -0.003(4) -0.013(3) 0.005(4)
C21 0.043(4) 0.065(4) 0.079(5) 0.001(4) -0.012(3) 0.004(3)
C22 0.041(3) 0.056(4) 0.067(4) -0.003(3) -0.004(3) 0.004(3)
C23 0.049(3) 0.049(3) 0.046(3) 0.000(3) 0.000(3) -0.003(3)
C24 0.048(4) 0.082(5) 0.103(5) 0.012(4) -0.020(4) -0.011(3)
C25 0.039(3) 0.089(5) 0.081(5) 0.008(4) -0.005(3) 0.007(3)
C26 0.034(3) 0.104(5) 0.059(4) 0.004(3) 0.002(3) 0.006(3)
C27 0.044(3) 0.046(3) 0.047(3) -0.003(3) -0.004(3) 0.001(3)
C28 0.033(3) 0.064(4) 0.060(4) 0.004(3) -0.008(3) -0.007(3)
C29 0.029(3) 0.071(4) 0.044(3) -0.001(3) -0.008(2) 0.004(3)
C30 0.042(3) 0.056(4) 0.049(3) -0.005(3) 0.001(3) 0.009(3)
C31 0.043(3) 0.045(3) 0.053(3) 0.000(3) -0.004(3) -0.008(3)
N2 0.046(3) 0.040(3) 0.042(3) -0.001(2) -0.002(2) -0.002(2)
C33 0.041(3) 0.039(3) 0.055(3) -0.001(3) -0.001(3) 0.003(3)
C34 0.034(3) 0.045(3) 0.072(4) 0.008(3) -0.001(3) -0.015(3)
C35 0.036(3) 0.056(4) 0.041(3) 0.009(3) 0.009(2) 0.004(3)
C36 0.035(3) 0.057(4) 0.053(4) 0.015(3) 0.007(3) 0.006(3)
C37 0.040(3) 0.045(3) 0.057(3) 0.005(3) 0.004(3) -0.009(3)
C38 0.039(3) 0.091(4) 0.076(4) 0.030(4) 0.009(3) -0.001(3)
C39 0.032(3) 0.058(4) 0.059(4) 0.004(3) 0.004(3) -0.004(3)
C40 0.032(3) 0.138(6) 0.070(4) 0.021(4) -0.004(3) -0.004(3)
C41 0.041(3) 0.074(4) 0.052(4) 0.001(3) -0.006(3) -0.006(3)
C42 0.031(3) 0.084(4) 0.068(4) 0.001(3) -0.010(3) -0.009(3)
C43 0.030(3) 0.059(4) 0.056(4) 0.001(3) 0.000(3) -0.005(3)
C44 0.044(3) 0.094(5) 0.053(4) -0.007(3) 0.008(3) -0.016(3)
C45 0.038(3) 0.094(5) 0.061(4) -0.013(4) -0.004(3) -0.020(3)
C46 0.039(3) 0.046(3) 0.052(3) -0.008(3) 0.004(3) -0.001(3)
C47 0.047(3) 0.047(3) 0.081(5) -0.009(3) 0.012(3) -0.006(3)
C48 0.044(3) 0.069(4) 0.060(4) -0.022(3) -0.002(3) 0.005(3)
C49 0.058(4) 0.063(4) 0.049(3) -0.001(3) 0.009(3) 0.010(3)
C50 0.067(4) 0.057(4) 0.046(4) 0.002(3) 0.005(3) 0.015(3)
C51 0.115(6) 0.084(5) 0.112(5) -0.042(4) 0.043(4) -0.013(4)
C52 0.078(7) 0.070(7) 0.069(7) -0.010(6) 0.009(6) 0.013(5)
C53 0.056(4) 0.074(4) 0.054(4) -0.004(3) 0.013(3) 0.001(3)
C54 0.090(5) 0.079(5) 0.056(4) -0.019(3) -0.006(4) 0.003(4)
C55 0.071(5) 0.049(4) 0.084(5) -0.009(3) -0.027(4) -0.008(3)
C56 0.051(4) 0.043(4) 0.097(5) -0.011(3) -0.012(4) 0.005(3)
C57 0.048(4) 0.044(3) 0.069(4) -0.009(3) 0.001(3) 0.005(3)
C58 0.119(6) 0.112(6) 0.142(6) -0.034(5) -0.026(5) 0.009(4)
C59 0.098(9) 0.103(9) 0.126(9) -0.051(7) 0.023(7) -0.037(7)

loop_
_atom_type_symbol
_atom_type_description
_atom_type_scat_dispersion_real
_atom_type_scat_dispersion_imag
_atom_type_scat_source
C C 0.0033 0.0016 'International Tables Vol C Tables 4.2.6.8 and 6.1.1.4'
H H 0.0000 0.0000 'International Tables Vol C Tables 4.2.6.8 and 6.1.1.4'
N N 0.0061 0.0033 'International Tables Vol C Tables 4.2.6.8 and 6.1.1.4'
O O 0.0106 0.0060 'International Tables Vol C Tables 4.2.6.8 and 6.1.1.4'
Co Co 0.3494 0.9721 'International Tables Vol C Tables 4.2.6.8 and 6.1.1.4'
F F 0.0171 0.0103 'International Tables Vol C Tables 4.2.6.8 and 6.1.1.4'

loop_
_geom_angle_atom_site_label_1
_geom_angle_atom_site_label_2
_geom_angle_atom_site_label_3
_geom_angle
_geom_angle_site_symmetry_1
_geom_angle_site_symmetry_3
O7 Co1 O1 176.03(13) 6_565 .
O7 Co1 O9 94.87(12) 6_565 .
O1 Co1 O9 87.43(12) . .
O7 Co1 N3 90.53(14) 6_565 .
O1 Co1 N3 92.77(14) . .
O9 Co1 N3 88.74(13) . .
O7 Co1 N5 89.16(14) 6_565 .
O1 Co1 N5 88.58(14) . .
O9 Co1 N5 175.93(14) . .
N3 Co1 N5 90.68(14) . .
O7 Co1 N1 91.74(14) 6_565 .
O1 Co1 N1 85.06(13) . .
O9 Co1 N1 88.60(13) . .
N3 Co1 N1 176.64(15) . .
N5 Co1 N1 91.83(14) . .
O6 Co2 N6 91.93(16) . .
O6 Co2 O3 168.20(14) . .
N6 Co2 O3 99.10(15) . .
O6 Co2 O4 107.18(14) . .
N6 Co2 O4 159.11(14) . .
O3 Co2 O4 61.31(12) . .
O6 Co2 N2 93.64(15) . 7_456
N6 Co2 N2 89.70(15) . 7_456
O3 Co2 N2 90.64(14) . 7_456
O4 Co2 N2 97.26(14) . 7_456
O6 Co2 N4 91.88(14) . 7_466
N6 Co2 N4 89.56(15) . 7_466
O3 Co2 N4 84.05(13) . 7_466
O4 Co2 N4 81.61(13) . 7_466
N2 Co2 N4 174.45(16) 7_456 7_466
O6 Co2 C8 137.15(17) . .
N6 Co2 C8 129.20(18) . .
O3 Co2 C8 31.13(14) . .
O4 Co2 C8 30.43(14) . .
N2 Co2 C8 97.52(15) 7_456 .
N4 Co2 C8 78.74(14) 7_466 .
C7 O1 Co1 132.8(3) . .
C8 O3 Co2 87.7(3) . .
C8 O4 Co2 87.7(3) . .
C16 O6 Co2 135.2(4) . .
C17 O7 Co1 137.9(3) . 6_564
Co1 O9 H1W 109.6 . .
Co1 O9 H2W 107.6 . .
H1W O9 H2W 105.4 . .
H3W O10 H4W 97.5 . .
C19 N1 C23 114.8(5) . .
C19 N1 Co1 119.9(4) . .
C23 N1 Co1 125.3(3) . .
C33 N3 C37 115.6(4) . .
C33 N3 Co1 123.9(3) . .
C37 N3 Co1 120.3(3) . .
C41 N4 C45 115.4(4) . .
C41 N4 Co2 125.4(3) . 8_656
C45 N4 Co2 118.8(3) . 8_656
C46 N5 C50 116.6(5) . .
C46 N5 Co1 122.3(3) . .
C50 N5 Co1 121.2(4) . .
C57 N6 C53 115.4(5) . .
C57 N6 Co2 122.3(4) . .
C53 N6 Co2 122.2(4) . .
C2 C1 C6 118.2(5) . .
C2 C1 C7 122.2(4) . .
C6 C1 C7 119.5(4) . .
C1 C2 C3 120.1(4) . .
C1 C2 C8 123.1(4) . .
C3 C2 C8 116.5(4) . .
C4 C3 C2 120.1(5) . .
C4 C3 H3 120.0 . .
C2 C3 H3 120.0 . .
C3 C4 C5 121.0(5) . .
C3 C4 C9 119.8(5) . .
C5 C4 C9 119.1(5) . .
C6 C5 C4 118.7(5) . .
C6 C5 H5 120.6 . .
C4 C5 H5 120.6 . .
C5 C6 C1 121.9(5) . .
C5 C6 H6 119.1 . .
C1 C6 H6 119.1 . .
O2 C7 O1 126.3(5) . .
O2 C7 C1 119.0(5) . .
O1 C7 C1 114.6(4) . .
O4 C8 O3 122.2(4) . .
O4 C8 C2 120.2(5) . .
O3 C8 C2 117.2(4) . .
O4 C8 Co2 61.8(2) . .
O3 C8 Co2 61.1(2) . .
C2 C8 Co2 164.6(3) . .
F2' C9 F3 58.9(9) . .
F2' C9 F1' 111.9(8) . .
F3 C9 F1' 134.4(11) . .
F2' C9 F1 127.8(12) . .
F3 C9 F1 108.7(6) . .
F1' C9 F1 37.3(8) . .
F2' C9 F3' 108.5(8) . .
F3 C9 F3' 50.8(7) . .
F1' C9 F3' 107.2(7) . .
F1 C9 F3' 70.0(8) . .
F2' C9 F2 47.8(9) . .
F3 C9 F2 105.9(6) . .
F1' C9 F2 73.4(9) . .
F1 C9 F2 106.9(5) . .
F3' C9 F2 149.1(10) . .
F2' C9 C4 118.0(10) . .
F3 C9 C4 114.5(5) . .
F1' C9 C4 108.6(10) . .
F1 C9 C4 112.9(6) . .
F3' C9 C4 101.6(9) . .
F2 C9 C4 107.4(5) . .
C15 C10 C11 119.3(5) . .
C15 C10 C16 119.3(5) . .
C11 C10 C16 121.3(5) . .
C10 C11 C12 118.8(5) . .
C10 C11 C17 120.8(5) . .
C12 C11 C17 120.4(5) . .
C13 C12 C11 120.3(5) . .
C13 C12 H12 119.8 . .
C11 C12 H12 119.8 . .
C14 C13 C12 121.6(5) . .
C14 C13 C18 118.3(6) . .
C12 C13 C18 120.0(6) . .
F6' C18' F5' 103.0(8) . .
F6' C18' F4' 103.7(8) . .
F5' C18' F4' 102.9(8) . .
F6' C18' C14 104.9(10) . .
F5' C18' C14 123.0(11) . .
F4' C18' C14 116.9(11) . .
F6' C18' F4' 69.4(8) . 8_655
F5' C18' F4' 52.3(7) . 8_655
F4' C18' F4' 73.6(9) . 8_655
C14 C18' F4' 169.3(8) . 8_655
C18' F4' F5' 107.7(8) . 7_465
C18' F4' C18' 150.9(8) . 7_465
F5' F4' C18' 43.2(5) 7_465 7_465
C18' F5' F4' 84.5(9) . 8_655
C13 C14 C15 117.1(6) . .
C13 C14 C18' 118.1(7) . .
C15 C14 C18' 120.9(7) . .
F6 C18 F4 104.5(6) . .
F6 C18 F5 104.5(6) . .
F4 C18 F5 106.2(6) . .
F6 C18 C13 114.6(7) . .
F4 C18 C13 111.3(7) . .
F5 C18 C13 114.9(6) . .
C14 C15 C10 122.8(6) . .
C14 C15 H15 118.6 . .
C10 C15 H15 118.6 . .
O5 C16 O6 126.8(5) . .
O5 C16 C10 119.0(5) . .
O6 C16 C10 114.2(5) . .
O8 C17 O7 123.6(5) . .
O8 C17 C11 119.6(5) . .
O7 C17 C11 116.8(5) . .
N1 C19 C20 123.6(5) . .
N1 C19 H19 118.2 . .
C20 C19 H19 118.2 . .
C19 C20 C21 120.6(5) . .
C19 C20 H20 119.7 . .
C21 C20 H20 119.7 . .
C22 C21 C20 116.3(5) . .
C22 C21 C24 121.6(6) . .
C20 C21 C24 122.1(6) . .
C21 C22 C23 119.4(5) . .
C21 C22 H22 120.3 . .
C23 C22 H22 120.3 . .
N1 C23 C22 125.3(5) . .
N1 C23 H23 117.3 . .
C22 C23 H23 117.3 . .
C25 C24 C21 112.4(5) . .
C25 C24 H24A 109.1 . .
C21 C24 H24A 109.1 . .
C25 C24 H24B 109.1 . .
C21 C24 H24B 109.1 . .
H24A C24 H24B 107.9 . .
C24 C25 C26 113.4(5) . .
C24 C25 H25A 108.9 . .
C26 C25 H25A 108.9 . .
C24 C25 H25B 108.9 . .
C26 C25 H25B 108.9 . .
H25A C25 H25B 107.7 . .
C29 C26 C25 114.7(4) . .
C29 C26 H26A 108.6 . .
C25 C26 H26A 108.6 . .
C29 C26 H26B 108.6 . .
C25 C26 H26B 108.6 . .
H26A C26 H26B 107.6 . .
N2 C27 C28 123.5(5) . .
N2 C27 H27 118.2 . .
C28 C27 H27 118.2 . .
C27 C28 C29 121.5(5) . .
C27 C28 H28 119.3 . .
C29 C28 H28 119.3 . .
C28 C29 C30 115.1(5) . .
C28 C29 C26 122.7(5) . .
C30 C29 C26 122.1(5) . .
C31 C30 C29 120.6(5) . .
C31 C30 H30 119.7 . .
C29 C30 H30 119.7 . .
N2 C31 C30 123.2(5) . .
N2 C31 H31 118.4 . .
C30 C31 H31 118.4 . .
C27 N2 C31 116.0(4) . .
C27 N2 Co2 122.2(3) . 8_556
C31 N2 Co2 121.9(3) . 8_556
N3 C33 C34 123.1(5) . .
N3 C33 H33 118.4 . .
C34 C33 H33 118.4 . .
C35 C34 C33 120.6(5) . .
C35 C34 H34 119.7 . .
C33 C34 H34 119.7 . .
C36 C35 C34 116.3(5) . .
C36 C35 C38 119.5(5) . .
C34 C35 C38 124.2(5) . .
C37 C36 C35 119.5(5) . .
C37 C36 H36 120.3 . .
C35 C36 H36 120.3 . .
N3 C37 C36 124.8(5) . .
N3 C37 H37 117.6 . .
C36 C37 H37 117.6 . .
C35 C38 C39 118.2(5) . .
C35 C38 H38A 107.8 . .
C39 C38 H38A 107.8 . .
C35 C38 H38B 107.8 . .
C39 C38 H38B 107.8 . .
H38A C38 H38B 107.1 . .
C40 C39 C38 110.4(4) . .
C40 C39 H39A 109.6 . .
C38 C39 H39A 109.6 . .
C40 C39 H39B 109.6 . .
C38 C39 H39B 109.6 . .
H39A C39 H39B 108.1 . .
C39 C40 C43 117.9(4) . .
C39 C40 H40A 107.8 . .
C43 C40 H40A 107.8 . .
C39 C40 H40B 107.8 . .
C43 C40 H40B 107.8 . .
H40A C40 H40B 107.2 . .
N4 C41 C42 122.8(5) . .
N4 C41 H41 118.6 . .
C42 C41 H41 118.6 . .
C43 C42 C41 121.2(5) . .
C43 C42 H42 119.4 . .
C41 C42 H42 119.4 . .
C44 C43 C42 115.0(5) . .
C44 C43 C40 120.1(5) . .
C42 C43 C40 124.6(5) . .
C43 C44 C45 121.8(5) . .
C43 C44 H44 119.1 . .
C45 C44 H44 119.1 . .
N4 C45 C44 123.8(5) . .
N4 C45 H45 118.1 . .
C44 C45 H45 118.1 . .
N5 C46 C47 123.6(5) . .
N5 C46 H46 118.2 . .
C47 C46 H46 118.2 . .
C48 C47 C46 119.4(5) . .
C48 C47 H47 120.3 . .
C46 C47 H47 120.3 . .
C49 C48 C47 117.1(5) . .
C49 C48 C51 122.4(5) . .
C47 C48 C51 120.5(5) . .
C48 C49 C50 120.8(5) . .
C48 C49 H49 119.6 . .
C50 C49 H49 119.6 . .
N5 C50 C49 122.4(5) . .
N5 C50 H50 118.8 . .
C49 C50 H50 118.8 . .
C52 C51 C48 122.6(7) . .
C52 C51 C52 58.0(8) . 2_575
C48 C51 C52 96.7(5) . 2_575
C52 C51 H51A 108.3 . .
C48 C51 H51A 106.0 . .
C52 C51 H51A 157.3 2_575 .
C52 C51 H51B 106.1 . .
C48 C51 H51B 106.0 . .
C52 C51 H51B 64.9 2_575 .
H51A C51 H51B 106.9 . .
C51 C52 C52 72.5(7) . 2_575
C51 C52 C51 107.5(8) . 2_575
C52 C52 C51 49.5(5) 2_575 2_575
C51 C52 H52A 109.1 . .
C52 C52 H52A 107.2 2_575 .
C51 C52 H52A 63.3 2_575 .
C51 C52 H52B 107.6 . .
C52 C52 H52B 140.6 2_575 .
C51 C52 H52B 144.4 2_575 .
H52A C52 H52B 109.5 . .
N6 C53 C54 124.1(5) . .
N6 C53 H53 118.0 . .
C54 C53 H53 118.0 . .
C55 C54 C53 118.9(6) . .
C55 C54 H54 120.6 . .
C53 C54 H54 120.6 . .
C56 C55 C54 117.7(5) . .
C56 C55 C58 123.6(6) . .
C54 C55 C58 118.7(6) . .
C55 C56 C57 119.7(6) . .
C55 C56 H56 120.1 . .
C57 C56 H56 120.1 . .
N6 C57 C56 124.1(5) . .
N6 C57 H57 118.0 . .
C56 C57 H57 118.0 . .
C59 C58 C55 112.2(8) . .
C59 C58 C59 44.5(9) . 2_675
C55 C58 C59 100.4(6) . 2_675
C59 C58 H58A 110.4 . .
C55 C58 H58A 107.8 . .
C59 C58 H58A 148.9 2_675 .
C59 C58 H58B 110.2 . .
C55 C58 H58B 108.0 . .
C59 C58 H58B 74.3 2_675 .
H58A C58 H58B 108.2 . .
C59 C59 C58 76.7(10) 2_675 .
C59 C59 C58 58.8(9) 2_675 2_675
C58 C59 C58 112.2(9) . 2_675
C59 C59 H59A 101.4 2_675 .
C58 C59 H59A 107.4 . .
C58 C59 H59A 47.3 2_675 .
C59 C59 H59B 143.8 2_675 .
C58 C59 H59B 110.2 . .
C58 C59 H59B 136.3 2_675 .
H59A C59 H59B 109.5 . .

loop_
_geom_bond_atom_site_label_1
_geom_bond_atom_site_label_2
_geom_bond_distance
_geom_bond_site_symmetry_2
F1 C9 1.340(6) .
F2 C9 1.373(6) .
F3 C9 1.321(6) .
F1' C9 1.330(8) .
F2' C9 1.312(8) .
F3' C9 1.362(8) .
Co1 O7 2.052(3) 6_565
Co1 O1 2.055(3) .
Co1 O9 2.168(3) .
Co1 N3 2.175(4) .
Co1 N5 2.182(4) .
Co1 N1 2.209(4) .
Co2 O6 1.999(3) .
Co2 N6 2.141(4) .
Co2 O3 2.158(3) .
Co2 O4 2.173(3) .
Co2 N2 2.173(4) 7_456
Co2 N4 2.268(4) 7_466
Co2 C8 2.463(5) .
O1 C7 1.265(5) .
O2 C7 1.239(5) .
O3 C8 1.274(5) .
O4 C8 1.248(5) .
O5 C16 1.229(6) .
O6 C16 1.288(6) .
O7 C17 1.275(5) .
O7 Co1 2.052(3) 6_564
O8 C17 1.235(5) .
O9 H1W 0.8499 .
O9 H2W 0.8500 .
O10 H3W 0.8501 .
O10 H4W 0.8497 .
N1 C19 1.335(6) .
N1 C23 1.339(5) .
N3 C33 1.325(5) .
N3 C37 1.336(5) .
N4 C41 1.324(6) .
N4 C45 1.334(6) .
N4 Co2 2.268(4) 8_656
N5 C46 1.324(5) .
N5 C50 1.355(6) .
N6 C57 1.326(6) .
N6 C53 1.333(6) .
C1 C2 1.384(6) .
C1 C6 1.389(6) .
C1 C7 1.491(6) .
C2 C3 1.388(6) .
C2 C8 1.519(6) .
C3 C4 1.356(6) .
C3 H3 0.9300 .
C4 C5 1.383(7) .
C4 C9 1.520(8) .
C5 C6 1.363(6) .
C5 H5 0.9300 .
C6 H6 0.9300 .
C10 C15 1.389(7) .
C10 C11 1.385(6) .
C10 C16 1.503(6) .
C11 C12 1.393(6) .
C11 C17 1.490(7) .
C12 C13 1.399(7) .
C12 H12 0.9300 .
C13 C14 1.367(8) .
C13 C18 1.448(9) .
C18' F6' 1.322(8) .
C18' F5' 1.334(8) .
C18' F4' 1.336(8) .
C18' C14 1.472(11) .
C18' F4' 1.941(17) 8_655
F4' F5' 1.542(17) 7_465
F4' C18' 1.941(17) 7_465
F5' F4' 1.542(17) 8_655
C14 C15 1.389(7) .
C18 F6 1.311(7) .
C18 F4 1.318(6) .
C18 F5 1.333(6) .
C15 H15 0.9300 .
C19 C20 1.369(7) .
C19 H19 0.9300 .
C20 C21 1.389(7) .
C20 H20 0.9300 .
C21 C22 1.365(7) .
C21 C24 1.533(7) .
C22 C23 1.369(6) .
C22 H22 0.9300 .
C23 H23 0.9300 .
C24 C25 1.480(7) .
C24 H24A 0.9700 .
C24 H24B 0.9700 .
C25 C26 1.526(7) .
C25 H25A 0.9700 .
C25 H25B 0.9700 .
C26 C29 1.510(6) .
C26 H26A 0.9700 .
C26 H26B 0.9700 .
C27 N2 1.331(5) .
C27 C28 1.360(6) .
C27 H27 0.9300 .
C28 C29 1.380(6) .
C28 H28 0.9300 .
C29 C30 1.387(6) .
C30 C31 1.372(6) .
C30 H30 0.9300 .
C31 N2 1.346(6) .
C31 H31 0.9300 .
N2 Co2 2.173(4) 8_556
C33 C34 1.385(6) .
C33 H33 0.9300 .
C34 C35 1.379(6) .
C34 H34 0.9300 .
C35 C36 1.372(6) .
C35 C38 1.507(6) .
C36 C37 1.371(6) .
C36 H36 0.9300 .
C37 H37 0.9300 .
C38 C39 1.526(6) .
C38 H38A 0.9700 .
C38 H38B 0.9700 .
C39 C40 1.504(6) .
C39 H39A 0.9700 .
C39 H39B 0.9700 .
C40 C43 1.508(6) .
C40 H40A 0.9700 .
C40 H40B 0.9700 .
C41 C42 1.391(6) .
C41 H41 0.9300 .
C42 C43 1.378(7) .
C42 H42 0.9300 .
C43 C44 1.343(6) .
C44 C45 1.371(6) .
C44 H44 0.9300 .
C45 H45 0.9300 .
C46 C47 1.384(6) .
C46 H46 0.9300 .
C47 C48 1.377(7) .
C47 H47 0.9300 .
C48 C49 1.368(7) .
C48 C51 1.510(5) .
C49 C50 1.367(6) .
C49 H49 0.9300 .
C50 H50 0.9300 .
C51 C52 1.401(8) .
C51 C52 1.758(12) 2_575
C51 H51A 0.9600 .
C51 H51B 0.9599 .
C52 C52 1.56(2) 2_575
C52 C51 1.758(12) 2_575
C52 H52A 0.9600 .
C52 H52B 0.9599 .
C53 C54 1.378(7) .
C53 H53 0.9300 .
C54 C55 1.365(8) .
C54 H54 0.9300 .
C55 C56 1.364(8) .
C55 C58 1.515(7) .
C56 C57 1.365(7) .
C56 H56 0.9300 .
C57 H57 0.9300 .
C58 C59 1.456(9) .
C58 C59 1.658(15) 2_675
C58 H58A 0.9599 .
C58 H58B 0.9601 .
C59 C59 1.19(2) 2_675
C59 C58 1.658(15) 2_675
C59 H59A 0.9600 .
C59 H59B 0.9599 .

loop_
_geom_hbond_atom_site_label_D
_geom_hbond_atom_site_label_H
_geom_hbond_atom_site_label_A
_geom_hbond_distance_DH
_geom_hbond_distance_HA
_geom_hbond_distance_DA
_geom_hbond_angle_DHA
_geom_hbond_site_symmetry_A
O9 H1W O5 0.85 1.99 2.764(4) 150.5 6_565
O9 H2W O2 0.85 1.92 2.707(4) 152.9 .
O10 H3W O3 0.85 2.02 2.865(5) 175.5 8_656
O10 H4W O8 0.85 1.94 2.792(6) 178.7 .

loop_
_geom_torsion_atom_site_label_1
_geom_torsion_atom_site_label_2
_geom_torsion_atom_site_label_3
_geom_torsion_atom_site_label_4
_geom_torsion
_geom_torsion_site_symmetry_1
_geom_torsion_site_symmetry_4
O7 Co1 O1 C7 -145.4(18) 6_565 .
O9 Co1 O1 C7 -20.0(4) . .
N3 Co1 O1 C7 68.6(4) . .
N5 Co1 O1 C7 159.2(4) . .
N1 Co1 O1 C7 -108.8(4) . .
O6 Co2 O3 C8 7.7(8) . .
N6 Co2 O3 C8 166.6(3) . .
O4 Co2 O3 C8 -5.6(2) . .
N2 Co2 O3 C8 -103.6(3) 7_456 .
N4 Co2 O3 C8 78.0(3) 7_466 .
O6 Co2 O4 C8 -171.4(2) . .
N6 Co2 O4 C8 -16.1(5) . .
O3 Co2 O4 C8 5.8(2) . .
N2 Co2 O4 C8 92.5(3) 7_456 .
N4 Co2 O4 C8 -82.0(3) 7_466 .
N6 Co2 O6 C16 -160.9(5) . .
O3 Co2 O6 C16 -1.7(10) . .
O4 Co2 O6 C16 10.6(5) . .
N2 Co2 O6 C16 109.3(5) 7_456 .
N4 Co2 O6 C16 -71.2(5) 7_466 .
C8 Co2 O6 C16 4.2(5) . .
O7 Co1 N1 C19 -125.7(4) 6_565 .
O1 Co1 N1 C19 56.7(4) . .
O9 Co1 N1 C19 -30.9(4) . .
N3 Co1 N1 C19 7(3) . .
N5 Co1 N1 C19 145.1(4) . .
O7 Co1 N1 C23 52.7(4) 6_565 .
O1 Co1 N1 C23 -125.0(4) . .
O9 Co1 N1 C23 147.5(4) . .
N3 Co1 N1 C23 -175(31) . .
N5 Co1 N1 C23 -36.6(4) . .
O7 Co1 N3 C33 -155.6(4) 6_565 .
O1 Co1 N3 C33 22.2(4) . .
O9 Co1 N3 C33 109.5(4) . .
N5 Co1 N3 C33 -66.4(4) . .
N1 Co1 N3 C33 72(3) . .
O7 Co1 N3 C37 30.2(4) 6_565 .
O1 Co1 N3 C37 -152.0(3) . .
O9 Co1 N3 C37 -64.7(4) . .
N5 Co1 N3 C37 119.3(4) . .
N1 Co1 N3 C37 -102(3) . .
O7 Co1 N5 C46 175.8(4) 6_565 .
O1 Co1 N5 C46 -7.4(4) . .
O9 Co1 N5 C46 3(2) . .
N3 Co1 N5 C46 85.3(4) . .
N1 Co1 N5 C46 -92.5(4) . .
O7 Co1 N5 C50 -5.1(4) 6_565 .
O1 Co1 N5 C50 171.6(4) . .
O9 Co1 N5 C50 -177(32) . .
N3 Co1 N5 C50 -95.6(4) . .
N1 Co1 N5 C50 86.6(4) . .
O6 Co2 N6 C57 -6.3(4) . .
O3 Co2 N6 C57 177.9(4) . .
O4 Co2 N6 C57 -162.8(4) . .
N2 Co2 N6 C57 87.3(4) 7_456 .
N4 Co2 N6 C57 -98.2(4) 7_466 .
C8 Co2 N6 C57 -173.2(3) . .
O6 Co2 N6 C53 169.6(4) . .
O3 Co2 N6 C53 -6.1(4) . .
O4 Co2 N6 C53 13.2(7) . .
N2 Co2 N6 C53 -96.7(4) 7_456 .
N4 Co2 N6 C53 77.8(4) 7_466 .
C8 Co2 N6 C53 2.7(5) . .
C6 C1 C2 C3 0.8(7) . .
C7 C1 C2 C3 177.8(4) . .
C6 C1 C2 C8 173.9(5) . .
C7 C1 C2 C8 -9.1(7) . .
C1 C2 C3 C4 0.4(8) . .
C8 C2 C3 C4 -173.1(5) . .
C2 C3 C4 C5 -0.8(8) . .
C2 C3 C4 C9 178.7(5) . .
C3 C4 C5 C6 0.0(8) . .
C9 C4 C5 C6 -179.6(5) . .
C4 C5 C6 C1 1.3(8) . .
C2 C1 C6 C5 -1.7(7) . .
C7 C1 C6 C5 -178.7(5) . .
Co1 O1 C7 O2 -2.9(7) . .
Co1 O1 C7 C1 175.4(3) . .
C2 C1 C7 O2 -34.6(7) . .
C6 C1 C7 O2 142.3(5) . .
C2 C1 C7 O1 146.8(4) . .
C6 C1 C7 O1 -36.2(6) . .
Co2 O4 C8 O3 -10.1(4) . .
Co2 O4 C8 C2 162.5(4) . .
Co2 O3 C8 O4 10.2(4) . .
Co2 O3 C8 C2 -162.6(3) . .
C1 C2 C8 O4 118.4(5) . .
C3 C2 C8 O4 -68.3(6) . .
C1 C2 C8 O3 -68.7(6) . .
C3 C2 C8 O3 104.7(5) . .
C1 C2 C8 Co2 -148.5(13) . .
C3 C2 C8 Co2 24.8(17) . .
O6 Co2 C8 O4 12.1(3) . .
N6 Co2 C8 O4 172.7(2) . .
O3 Co2 C8 O4 -170.2(4) . .
N2 Co2 C8 O4 -91.6(3) 7_456 .
N4 Co2 C8 O4 92.6(3) 7_466 .
O6 Co2 C8 O3 -177.7(2) . .
N6 Co2 C8 O3 -17.1(3) . .
O4 Co2 C8 O3 170.2(4) . .
N2 Co2 C8 O3 78.6(3) 7_456 .
N4 Co2 C8 O3 -97.2(3) 7_466 .
O6 Co2 C8 C2 -89.6(15) . .
N6 Co2 C8 C2 71.0(15) . .
O3 Co2 C8 C2 88.1(15) . .
O4 Co2 C8 C2 -101.7(15) . .
N2 Co2 C8 C2 166.8(15) 7_456 .
N4 Co2 C8 C2 -9.1(15) 7_466 .
C3 C4 C9 F2' 53.7(13) . .
C5 C4 C9 F2' -126.7(12) . .
C3 C4 C9 F3 -12.7(8) . .
C5 C4 C9 F3 166.9(6) . .
C3 C4 C9 F1' -177.6(10) . .
C5 C4 C9 F1' 2.0(11) . .
C3 C4 C9 F1 -137.8(6) . .
C5 C4 C9 F1 41.8(8) . .
C3 C4 C9 F3' -64.8(11) . .
C5 C4 C9 F3' 114.8(10) . .
C3 C4 C9 F2 104.5(6) . .
C5 C4 C9 F2 -75.9(7) . .
C15 C10 C11 C12 -0.4(8) . .
C16 C10 C11 C12 -177.1(5) . .
C15 C10 C11 C17 -179.5(5) . .
C16 C10 C11 C17 3.8(7) . .
C10 C11 C12 C13 -1.8(7) . .
C17 C11 C12 C13 177.3(5) . .
C11 C12 C13 C14 3.4(9) . .
C11 C12 C13 C18 -178.4(5) . .
F6' C18' F4' F5' 28.6(13) . 7_465
F5' C18' F4' F5' 135.7(10) . 7_465
C14 C18' F4' F5' -86.3(11) . 7_465
F4' C18' F4' F5' 91.9(12) 8_655 7_465
F6' C18' F4' C18' 28(2) . 7_465
F5' C18' F4' C18' 135.5(18) . 7_465
C14 C18' F4' C18' -87(2) . 7_465
F4' C18' F4' C18' 92(2) 8_655 7_465
F6' C18' F5' F4' 50.5(11) . 8_655
F4' C18' F5' F4' -57.2(12) . 8_655
C14 C18' F5' F4' 168.2(11) . 8_655
C12 C13 C14 C15 -2.6(10) . .
C18 C13 C14 C15 179.2(6) . .
C12 C13 C14 C18' 155.6(7) . .
C18 C13 C14 C18' -22.6(10) . .
F6' C18' C14 C13 85.6(10) . .
F5' C18' C14 C13 -31.3(13) . .
F4' C18' C14 C13 -160.2(8) . .
F4' C18' C14 C13 29(6) 8_655 .
F6' C18' C14 C15 -117.1(9) . .
F5' C18' C14 C15 126.1(10) . .
F4' C18' C14 C15 -2.8(13) . .
F4' C18' C14 C15 -174(5) 8_655 .
C14 C13 C18 F6 -56.9(9) . .
C12 C13 C18 F6 125.0(6) . .
C14 C13 C18 F4 61.5(8) . .
C12 C13 C18 F4 -116.7(6) . .
C14 C13 C18 F5 -177.9(6) . .
C12 C13 C18 F5 3.9(9) . .
C13 C14 C15 C10 0.4(10) . .
C18' C14 C15 C10 -157.2(7) . .
C11 C10 C15 C14 1.1(9) . .
C16 C10 C15 C14 177.9(6) . .
Co2 O6 C16 O5 -12.6(8) . .
Co2 O6 C16 C10 165.8(3) . .
C15 C10 C16 O5 59.9(7) . .
C11 C10 C16 O5 -123.3(5) . .
C15 C10 C16 O6 -118.6(6) . .
C11 C10 C16 O6 58.1(6) . .
Co1 O7 C17 O8 -126.9(5) 6_564 .
Co1 O7 C17 C11 53.1(6) 6_564 .
C10 C11 C17 O8 -124.9(5) . .
C12 C11 C17 O8 56.0(7) . .
C10 C11 C17 O7 55.1(6) . .
C12 C11 C17 O7 -124.0(5) . .
C23 N1 C19 C20 -0.2(8) . .
Co1 N1 C19 C20 178.3(4) . .
N1 C19 C20 C21 -0.6(9) . .
C19 C20 C21 C22 1.8(9) . .
C19 C20 C21 C24 -178.7(6) . .
C20 C21 C22 C23 -2.2(8) . .
C24 C21 C22 C23 178.3(5) . .
C19 N1 C23 C22 -0.3(7) . .
Co1 N1 C23 C22 -178.7(4) . .
C21 C22 C23 N1 1.5(8) . .
C22 C21 C24 C25 102.0(7) . .
C20 C21 C24 C25 -77.4(7) . .
C21 C24 C25 C26 173.3(5) . .
C24 C25 C26 C29 67.6(7) . .
N2 C27 C28 C29 0.4(8) . .
C27 C28 C29 C30 -2.2(7) . .
C27 C28 C29 C26 174.6(5) . .
C25 C26 C29 C28 69.4(7) . .
C25 C26 C29 C30 -114.0(6) . .
C28 C29 C30 C31 2.1(7) . .
C26 C29 C30 C31 -174.7(4) . .
C29 C30 C31 N2 -0.2(8) . .
C28 C27 N2 C31 1.5(7) . .
C28 C27 N2 Co2 -177.3(4) . 8_556
C30 C31 N2 C27 -1.6(7) . .
C30 C31 N2 Co2 177.2(4) . 8_556
C37 N3 C33 C34 -2.4(7) . .
Co1 N3 C33 C34 -176.8(4) . .
N3 C33 C34 C35 0.7(8) . .
C33 C34 C35 C36 1.1(7) . .
C33 C34 C35 C38 -178.9(5) . .
C34 C35 C36 C37 -1.1(7) . .
C38 C35 C36 C37 178.9(5) . .
C33 N3 C37 C36 2.4(7) . .
Co1 N3 C37 C36 177.1(4) . .
C35 C36 C37 N3 -0.7(8) . .
C36 C35 C38 C39 129.2(5) . .
C34 C35 C38 C39 -50.8(8) . .
C35 C38 C39 C40 -173.7(5) . .
C38 C39 C40 C43 -178.3(5) . .
C45 N4 C41 C42 0.7(7) . .
Co2 N4 C41 C42 173.8(4) 8_656 .
N4 C41 C42 C43 -0.5(9) . .
C41 C42 C43 C44 0.0(8) . .
C41 C42 C43 C40 -174.5(5) . .
C39 C40 C43 C44 150.6(5) . .
C39 C40 C43 C42 -35.3(9) . .
C42 C43 C44 C45 0.3(8) . .
C40 C43 C44 C45 175.0(5) . .
C41 N4 C45 C44 -0.4(8) . .
Co2 N4 C45 C44 -174.0(4) 8_656 .
C43 C44 C45 N4 -0.1(9) . .
C50 N5 C46 C47 -1.2(7) . .
Co1 N5 C46 C47 177.9(4) . .
N5 C46 C47 C48 0.4(8) . .
C46 C47 C48 C49 -0.3(8) . .
C46 C47 C48 C51 -178.4(5) . .
C47 C48 C49 C50 1.0(8) . .
C51 C48 C49 C50 179.1(5) . .
C46 N5 C50 C49 1.9(7) . .
Co1 N5 C50 C49 -177.2(4) . .
C48 C49 C50 N5 -1.9(8) . .
C49 C48 C51 C52 -138.2(8) . .
C47 C48 C51 C52 39.9(11) . .
C49 C48 C51 C52 -82.1(7) . 2_575
C47 C48 C51 C52 95.9(6) . 2_575
C48 C51 C52 C52 76.3(8) . 2_575
C48 C51 C52 C51 111.9(9) . 2_575
C52 C51 C52 C51 35.6(7) 2_575 2_575
C57 N6 C53 C54 1.7(8) . .
Co2 N6 C53 C54 -174.5(4) . .
N6 C53 C54 C55 -3.4(9) . .
C53 C54 C55 C56 3.3(9) . .
C53 C54 C55 C58 -177.5(6) . .
C54 C55 C56 C57 -1.8(8) . .
C58 C55 C56 C57 179.0(6) . .
C53 N6 C57 C56 0.0(8) . .
Co2 N6 C57 C56 176.2(4) . .
C55 C56 C57 N6 0.1(8) . .
C56 C55 C58 C59 47.7(11) . .
C54 C55 C58 C59 -131.5(8) . .
C56 C55 C58 C59 92.6(8) . 2_675
C54 C55 C58 C59 -86.6(8) . 2_675
C55 C58 C59 C59 82.0(8) . 2_675
C55 C58 C59 C58 129.8(9) . 2_675
C59 C58 C59 C58 47.8(9) 2_675 2_675
